data_1521064
loop_
_publ_author_name
'Gibbons, C.S.'
'Whitla, W.A.'
'Reinsborough, V.C.'

_publ_section_title
;
 Crystal Structures of K2 Mg Cl4 and Cs2 Mg Cl4
;
_journal_name_full 'Canadian Journal of Chemistry'
_journal_page_first 114
_journal_page_last 118
_journal_volume 53
_journal_year 1975
_chemical_formula_sum 'Cl4 Cs2 Mg'
_chemical_name_systematic 'Cs2 Mg Cl4'
_space_group_IT_number 62
_symmetry_space_group_name_Hall '-P 2ac 2n'
_symmetry_space_group_name_H-M 'P n m a'
_cell_angle_alpha 90
_cell_angle_beta 90
_cell_angle_gamma 90
_cell_formula_units_Z 4
_cell_length_a 9.777
_cell_length_b 7.514
_cell_length_c 13.234
_cell_volume 972.228
_citation_journal_id_ASTM CJCHAG
_cod_data_source_file Gibbons_CJCHAG_1975_1093.cif
_cod_data_source_block Cl4Cs2Mg1
_cod_original_cell_volume 972.2276
_cod_original_formula_sum 'Cl4 Cs2 Mg1'
_cod_database_code 1521064

loop_
_symmetry_equiv_pos_as_xyz
x,y,z
-x+1/2,-y,z+1/2
x+1/2,-y+1/2,-z+1/2
-x,y+1/2,-z
-x,-y,-z
x-1/2,y,-z-1/2
-x-1/2,y-1/2,z-1/2
x,-y-1/2,z

loop_
_atom_site_label
_atom_site_type_symbol
_atom_site_fract_x
_atom_site_fract_y
_atom_site_fract_z
_atom_site_occupancy
_atom_site_U_iso_or_equiv
Cl1 Cl-1 -0.0055 0.25 0.4108 1 0.0
Cl3 Cl-1 0.3194 0.0025 0.3451 1 0.0
Mg1 Mg+2 0.2287 0.25 0.423 1 0.0
Cs1 Cs+1 0.6385 0.25 0.4049 1 0.0
Cs2 Cs+1 -0.0181 0.25 -0.3178 1 0.0
Cl2 Cl-1 0.3142 0.25 0.5856 1 0.0
